data_2012110
loop_
_publ_author_name
'Vijayalakshmi, L.'
'Parthasarathi, V.'
'Vipul, Vora'
'Bhavik, Desai'
'Anamik, Shah'

_publ_section_title
;Piperidinium
 3-[(4-hydroxy-5,7-dimethyl-2-oxo-2<i>H</i>-chromen-3-yl)phenylmethyl]-5,7-dimethyl-2-oxo-2<i>H</i>-chromen-4-olate
;
_journal_issue 7
_journal_name_full 'Acta Crystallographica Section C'
_journal_page_first 817
_journal_page_last 818
_journal_paper_doi 10.1107/S010827010100364X
_journal_volume 57
_journal_year 2001
_chemical_formula_moiety 'C5 H12 N1 1+, C29 H23 O6 1-'
_chemical_formula_sum 'C34 H35 N O6'
_chemical_formula_weight 553.63
_chemical_name_systematic
;
 3,3'-Benzylidenebis(4-hydroxy-5,7-dimethyl-2H-chromen-2-one)piperidine(1:1)
                                  or
  3, 3'-(phenylmethylene)bis[4-hydroxy-5,7-dimethyl-2H-1-benzopyran-2-one]
  piperidine(1:1)
                                  or
 3, 3'-Benzylidenebis(5,7-dimethyl-4-hydroxycoumarin)
;
_space_group_IT_number 2
_symmetry_cell_setting triclinic
_symmetry_space_group_name_Hall '-P 1'
_symmetry_space_group_name_H-M 'P -1'
_audit_creation_method SHELXL-97
_cell_angle_alpha 83.37(2)
_cell_angle_beta 80.69(5)
_cell_angle_gamma 72.08(3)
_cell_formula_units_Z 2
_cell_length_a 9.568(2)
_cell_length_b 11.567(3)
_cell_length_c 14.010(4)
_cell_measurement_reflns_used 25
_cell_measurement_temperature 293(2)
_cell_measurement_theta_max 25
_cell_measurement_theta_min 2
_cell_volume 1452.3(7)
_computing_cell_refinement 'MolEN (Fair, 1990)'
_computing_data_collection 'CAD-4 Software (Enraf-Nonius, 1989)'
_computing_data_reduction MolEN
_computing_molecular_graphics 'ZORTEP (Zsolnai, 1997)'
_computing_publication_material SHELXL97
_computing_structure_refinement 'SHELXL97 (Sheldrick, 1997)'
_computing_structure_solution 'SHELXS97 (Sheldrick, 1997)'
_diffrn_ambient_temperature 293(2)
_diffrn_measured_fraction_theta_full .966
_diffrn_measured_fraction_theta_max .966
_diffrn_measurement_device_type 'Enraf-Nonius CAD-4'
_diffrn_measurement_method \w-2\q
_diffrn_radiation_monochromator graphite
_diffrn_radiation_source 'fine-focus sealed tube'
_diffrn_radiation_type MoK\a
_diffrn_radiation_wavelength .71073
_diffrn_reflns_av_R_equivalents .0163
_diffrn_reflns_av_sigmaI/netI .0164
_diffrn_reflns_limit_h_max 11
_diffrn_reflns_limit_h_min 0
_diffrn_reflns_limit_k_max 14
_diffrn_reflns_limit_k_min -13
_diffrn_reflns_limit_l_max 17
_diffrn_reflns_limit_l_min -16
_diffrn_reflns_number 5659
_diffrn_reflns_theta_full 25.65
_diffrn_reflns_theta_max 25.65
_diffrn_reflns_theta_min 1.48
_diffrn_standards_decay_% negligible
_diffrn_standards_interval_count 60
_diffrn_standards_number 2
_exptl_absorpt_coefficient_mu .086
_exptl_absorpt_correction_T_max .9934
_exptl_absorpt_correction_T_min .9768
_exptl_absorpt_correction_type '\y scan'
_exptl_crystal_colour colourless
_exptl_crystal_density_diffrn 1.266
_exptl_crystal_density_method 'not measured'
_exptl_crystal_description plate
_exptl_crystal_F_000 588
_exptl_crystal_size_max .25
_exptl_crystal_size_mid .20
_exptl_crystal_size_min .12
_refine_diff_density_max .253
_refine_diff_density_min -.225
_refine_ls_extinction_coef .018(2)
_refine_ls_extinction_method SHELXL97
_refine_ls_goodness_of_fit_ref 1.042
_refine_ls_hydrogen_treatment constr
_refine_ls_matrix_type full
_refine_ls_number_parameters 375
_refine_ls_number_reflns 5305
_refine_ls_number_restraints 0
_refine_ls_restrained_S_all 1.042
_refine_ls_R_factor_all .0583
_refine_ls_R_factor_gt .0456
_refine_ls_shift/su_max .001
_refine_ls_shift/su_mean .000
_refine_ls_structure_factor_coef Fsqd
_refine_ls_weighting_details 'calc w = 1/[\s^2^(Fo^2^)+(0.0654P)^2^+0.4386P] where P = (Fo^2^+2Fc^2^)/3'
_refine_ls_weighting_scheme calc
_refine_ls_wR_factor_ref .1375
_reflns_number_gt 4252
_reflns_number_total 5305
_reflns_threshold_expression >2sigma(I)
_cod_data_source_file vj1122.cif
_cod_data_source_block I
_cod_original_cell_volume 1452.3(6)
_cod_database_code 2012110
_cod_database_fobs_code 2012110

loop_
_symmetry_equiv_pos_as_xyz
'x, y, z'
'-x, -y, -z'

loop_
_atom_site_label
_atom_site_fract_x
_atom_site_fract_y
_atom_site_fract_z
_atom_site_U_iso_or_equiv
_atom_site_adp_type
_atom_site_calc_flag
_atom_site_refinement_flags
_atom_site_occupancy
_atom_site_disorder_assembly
_atom_site_disorder_group
_atom_site_type_symbol
O1 -.48922(14) 1.06828(11) .82852(9) .0547(3) Uani d . 1 . . O
O2 -.30474(15) 1.06020(12) .71207(11) .0627(4) Uani d . 1 . . O
C2 -.38803(19) 1.00487(16) .75751(13) .0488(4) Uani d . 1 . . C
C3 -.38759(18) .88470(15) .74346(12) .0458(4) Uani d . 1 . . C
O4 -.46882(14) .71501(11) .80252(10) .0556(3) Uani d . 1 . . O
C4 -.47806(19) .82968(15) .80665(13) .0458(4) Uani d . 1 . . C
C5 -.6912(2) .85488(17) .94746(13) .0535(4) Uani d . 1 . . C
C6 -.7878(2) .93324(19) 1.01283(14) .0594(5) Uani d . 1 . . C
H6 -.8570 .9047 1.0555 .071 Uiso calc R 1 . . H
C7 -.7870(2) 1.05248(18) 1.01815(13) .0560(5) Uani d . 1 . . C
C8 -.6843(2) 1.09424(17) .95525(14) .0565(5) Uani d . 1 . . C
H8 -.6794 1.1728 .9580 .068 Uiso calc R 1 . . H
C9 -.58770(19) 1.01835(16) .88755(13) .0486(4) Uani d . 1 . . C
C10 -.58765(18) .89898(15) .88075(12) .0461(4) Uani d . 1 . . C
O11 .13161(13) .72429(12) .63824(9) .0550(3) Uani d . 1 . . O
O12 -.02042(15) .87397(12) .56102(9) .0586(4) Uani d . 1 . . O
C12 -.01064(19) .78704(15) .62314(12) .0464(4) Uani d . 1 . . C
C13 -.12942(18) .75008(15) .67682(12) .0439(4) Uani d . 1 . . C
O14 -.20607(14) .60398(11) .78583(10) .0593(4) Uani d . 1 . . O
C14 -.10298(19) .64769(15) .74178(12) .0462(4) Uani d . 1 . . C
C15 .0919(2) .48774(17) .83146(14) .0565(5) Uani d . 1 . . C
C16 .2403(2) .43990(18) .84071(16) .0649(5) Uani d . 1 . . C
H16 .2677 .3759 .8872 .078 Uiso calc R 1 . . H
C17 .3520(2) .48137(18) .78483(16) .0622(5) Uani d . 1 . . C
C18 .3104(2) .57758(18) .71723(15) .0591(5) Uani d . 1 . . C
H18 .3814 .6084 .6788 .071 Uiso calc R 1 . . H
C19 .1621(2) .62780(15) .70702(13) .0482(4) Uani d . 1 . . C
C20 .04966(19) .58582(15) .76094(12) .0459(4) Uani d . 1 . . C
C21 -.28369(18) .82528(15) .65615(12) .0460(4) Uani d . 1 . . C
H21 -.2667 .8944 .6135 .055 Uiso calc R 1 . . H
C22 -.3565(2) .76391(17) .59524(13) .0507(4) Uani d . 1 . . C
C23 -.2925(2) .6466(2) .56593(15) .0654(5) Uani d . 1 . . C
H23 -.2050 .5985 .5882 .079 Uiso calc R 1 . . H
C24 -.3579(3) .6001(3) .50353(19) .0839(7) Uani d . 1 . . C
H24 -.3143 .5210 .4850 .101 Uiso calc R 1 . . H
C25 -.4852(3) .6696(3) .46942(19) .0905(8) Uani d . 1 . . C
H25 -.5273 .6382 .4269 .109 Uiso calc R 1 . . H
C26 -.5507(3) .7848(3) .49753(18) .0851(7) Uani d . 1 . . C
H26 -.6382 .8320 .4747 .102 Uiso calc R 1 . . H
C27 -.4870(2) .8321(2) .56035(16) .0679(6) Uani d . 1 . . C
H27 -.5328 .9108 .5793 .081 Uiso calc R 1 . . H
C28 -.8937(3) 1.1327(2) 1.09173(15) .0729(6) Uani d . 1 . . C
H281 -.8732 1.2095 1.0875 .109 Uiso calc R 1 . . H
H282 -.8827 1.0939 1.1556 .109 Uiso calc R 1 . . H
H283 -.9933 1.1460 1.0790 .109 Uiso calc R 1 . . H
C29 -.7000(3) .7263(2) .95098(18) .0756(7) Uani d . 1 . . C
H291 -.7730 .7142 1.0037 .113 Uiso calc R 1 . . H
H292 -.6052 .6697 .9605 .113 Uiso calc R 1 . . H
H293 -.7274 .7131 .8911 .113 Uiso calc R 1 . . H
C30 .5121(3) .4237(2) .7987(2) .0895(8) Uani d . 1 . . C
H301 .5737 .4578 .7498 .134 Uiso calc R 1 . . H
H302 .5380 .3374 .7933 .134 Uiso calc R 1 . . H
H303 .5268 .4390 .8617 .134 Uiso calc R 1 . . H
C31 -.0186(3) .4339(2) .89599(18) .0783(7) Uani d . 1 . . C
H311 .0328 .3688 .9382 .117 Uiso calc R 1 . . H
H312 -.0703 .4028 .8566 .117 Uiso calc R 1 . . H
H313 -.0883 .4958 .9341 .117 Uiso calc R 1 . . H
C32 .1463(3) 1.2374(2) .6908(2) .0888(8) Uani d . 1 . . C
H321 .2202 1.2802 .6715 .107 Uiso calc R 1 . . H
H322 .1226 1.2361 .7608 .107 Uiso calc R 1 . . H
C33 .0083(3) 1.3033(2) .6446(2) .0917(8) Uani d . 1 . . C
H331 -.0338 1.3839 .6685 .110 Uiso calc R 1 . . H
H332 .0348 1.3129 .5750 .110 Uiso calc R 1 . . H
C34 -.1059(3) 1.2356(2) .6663(2) .0787(7) Uani d . 1 . . C
H341 -.1421 1.2350 .7351 .094 Uiso calc R 1 . . H
H342 -.1891 1.2767 .6313 .094 Uiso calc R 1 . . H
N35 -.04112(19) 1.10852(15) .63760(12) .0612(4) Uani d . 1 . . N
C36 .0949(3) 1.0421(2) .68361(18) .0753(6) Uani d . 1 . . C
H361 .0688 1.0339 .7534 .090 Uiso calc R 1 . . H
H362 .1360 .9611 .6604 .090 Uiso calc R 1 . . H
C37 .2075(3) 1.1091(2) .66003(19) .0775(6) Uani d . 1 . . C
H371 .2398 1.1109 .5907 .093 Uiso calc R 1 . . H
H372 .2930 1.0665 .6925 .093 Uiso calc R 1 . . H
H4 -.3454 .6652 .7866 .050 Uiso d . 1 . . H
H351 -.1124 1.0714 .6551 .055 Uiso d . 1 . . H
H352 -.0160 1.1146 .5729 .055 Uiso d . 1 . . H

loop_
_atom_site_aniso_label
_atom_site_aniso_U_11
_atom_site_aniso_U_22
_atom_site_aniso_U_33
_atom_site_aniso_U_12
_atom_site_aniso_U_13
_atom_site_aniso_U_23
O1 .0585(7) .0430(6) .0608(8) -.0165(6) .0021(6) -.0066(6)
O2 .0610(8) .0516(7) .0760(9) -.0255(6) .0035(7) .0001(6)
C2 .0448(9) .0451(9) .0546(10) -.0130(7) -.0052(8) .0012(7)
C3 .0425(9) .0447(9) .0479(9) -.0114(7) -.0038(7) -.0014(7)
O4 .0519(7) .0456(7) .0685(8) -.0196(6) .0078(6) -.0088(6)
C4 .0431(9) .0449(9) .0494(9) -.0136(7) -.0052(7) -.0030(7)
C5 .0511(10) .0583(11) .0500(10) -.0183(8) -.0009(8) -.0023(8)
C6 .0561(11) .0688(12) .0491(10) -.0175(9) .0039(9) -.0054(9)
C7 .0550(11) .0635(11) .0434(9) -.0075(9) -.0061(8) -.0075(8)
C8 .0627(12) .0482(10) .0539(10) -.0080(8) -.0083(9) -.0074(8)
C9 .0474(9) .0486(9) .0477(9) -.0123(8) -.0059(8) -.0006(7)
C10 .0439(9) .0472(9) .0459(9) -.0116(7) -.0056(7) -.0026(7)
O11 .0462(7) .0575(7) .0573(7) -.0178(6) .0036(6) .0045(6)
O12 .0617(8) .0572(8) .0529(7) -.0216(6) .0034(6) .0075(6)
C12 .0495(10) .0445(9) .0438(9) -.0152(7) .0016(7) -.0050(7)
C13 .0461(9) .0435(9) .0420(8) -.0158(7) .0004(7) -.0047(7)
O14 .0502(7) .0527(7) .0704(9) -.0194(6) .0039(6) .0091(6)
C14 .0497(9) .0424(9) .0454(9) -.0153(7) .0028(7) -.0070(7)
C15 .0641(12) .0455(10) .0576(11) -.0146(9) -.0066(9) -.0014(8)
C16 .0703(13) .0487(10) .0715(13) -.0090(9) -.0193(11) .0028(9)
C17 .0569(11) .0530(11) .0751(13) -.0084(9) -.0139(10) -.0126(10)
C18 .0506(10) .0577(11) .0677(12) -.0152(9) -.0011(9) -.0115(9)
C19 .0503(10) .0429(9) .0502(9) -.0127(7) -.0010(8) -.0086(7)
C20 .0512(9) .0403(8) .0449(9) -.0130(7) -.0002(7) -.0081(7)
C21 .0450(9) .0450(9) .0470(9) -.0159(7) -.0009(7) .0010(7)
C22 .0512(10) .0599(11) .0428(9) -.0226(8) -.0010(8) -.0012(8)
C23 .0687(13) .0680(13) .0631(12) -.0218(10) -.0094(10) -.0135(10)
C24 .0938(18) .0917(17) .0785(16) -.0373(15) -.0113(14) -.0288(13)
C25 .096(2) .126(2) .0703(15) -.0538(19) -.0169(14) -.0233(16)
C26 .0685(14) .124(2) .0703(15) -.0338(15) -.0218(12) -.0049(15)
C27 .0600(12) .0813(15) .0604(12) -.0166(11) -.0121(10) -.0035(10)
C28 .0739(14) .0798(15) .0545(12) -.0067(12) -.0002(10) -.0175(11)
C29 .0784(15) .0683(13) .0791(15) -.0366(12) .0245(12) -.0092(11)
C30 .0632(14) .0779(16) .121(2) -.0039(12) -.0271(14) -.0057(15)
C31 .0850(16) .0707(14) .0729(14) -.0251(12) -.0090(12) .0241(11)
C32 .0898(18) .0888(18) .103(2) -.0420(15) -.0182(15) -.0174(15)
C33 .105(2) .0591(14) .115(2) -.0268(14) -.0162(17) -.0116(14)
C34 .0621(13) .0718(14) .0960(18) -.0118(11) .0005(12) -.0179(13)
N35 .0627(10) .0629(10) .0628(10) -.0304(8) -.0001(8) -.0017(8)
C36 .0859(16) .0625(13) .0771(15) -.0210(12) -.0172(13) .0037(11)
C37 .0649(13) .0906(17) .0765(15) -.0198(12) -.0128(11) -.0081(13)

loop_
_atom_type_symbol
_atom_type_description
_atom_type_scat_dispersion_real
_atom_type_scat_dispersion_imag
_atom_type_scat_source
C C .0033 .0016 'International Tables Vol C Tables 4.2.6.8 and 6.1.1.4'
H H .0000 .0000 'International Tables Vol C Tables 4.2.6.8 and 6.1.1.4'
O O .0106 .0060 'International Tables Vol C Tables 4.2.6.8 and 6.1.1.4'

loop_
_geom_angle_atom_site_label_1
_geom_angle_atom_site_label_2
_geom_angle_atom_site_label_3
_geom_angle
C9 O1 C2 121.87(14)
O2 C2 O1 114.50(16)
O2 C2 C3 126.47(17)
O1 C2 C3 119.03(15)
C4 C3 C2 119.83(16)
C4 C3 C21 124.21(15)
C2 C3 C21 115.96(15)
C4 O4 H4 105.8
O4 C4 C3 121.46(16)
O4 C4 C10 118.22(15)
C3 C4 C10 120.32(16)
C6 C5 C10 118.42(18)
C6 C5 C29 118.47(17)
C10 C5 C29 123.10(17)
C5 C6 C7 123.50(18)
C5 C6 H6 118.2
C7 C6 H6 118.3
C8 C7 C6 118.10(17)
C8 C7 C28 120.9(2)
C6 C7 C28 120.99(19)
C7 C8 C9 119.65(18)
C7 C8 H8 120.2
C9 C8 H8 120.2
O1 C9 C8 115.16(16)
O1 C9 C10 121.81(16)
C8 C9 C10 123.02(17)
C9 C10 C5 117.27(16)
C9 C10 C4 116.75(15)
C5 C10 C4 125.96(16)
C12 O11 C19 121.73(14)
O12 C12 O11 114.18(15)
O12 C12 C13 126.36(17)
O11 C12 C13 119.47(15)
C14 C13 C12 120.64(16)
C14 C13 C21 123.26(15)
C12 C13 C21 116.06(15)
C14 O14 H4 121.4
O14 C14 C13 123.03(16)
O14 C14 C20 118.07(15)
C13 C14 C20 118.90(15)
C16 C15 C20 118.11(18)
C16 C15 C31 119.06(18)
C20 C15 C31 122.84(18)
C15 C16 C17 124.12(19)
C15 C16 H16 117.9
C17 C16 H16 117.9
C18 C17 C16 117.63(19)
C18 C17 C30 121.3(2)
C16 C17 C30 121.0(2)
C17 C18 C19 119.38(19)
C17 C18 H18 120.3
C19 C18 H18 120.3
O11 C19 C18 115.02(16)
O11 C19 C20 121.33(16)
C18 C19 C20 123.65(17)
C19 C20 C15 117.10(17)
C19 C20 C14 117.63(16)
C15 C20 C14 125.26(16)
C13 C21 C3 115.15(14)
C13 C21 C22 114.54(15)
C3 C21 C22 113.57(14)
C13 C21 H21 103.9
C3 C21 H21 103.9
C22 C21 H21 103.9
C23 C22 C27 117.60(19)
C23 C22 C21 123.48(18)
C27 C22 C21 118.69(18)
C22 C23 C24 120.6(2)
C22 C23 H23 119.7
C24 C23 H23 119.7
C25 C24 C23 120.6(3)
C25 C24 H24 119.7
C23 C24 H24 119.7
C26 C25 C24 119.9(2)
C26 C25 H25 120.0
C24 C25 H25 120.0
C25 C26 C27 120.1(3)
C25 C26 H26 120.0
C27 C26 H26 120.0
C22 C27 C26 121.2(2)
C22 C27 H27 119.4
C26 C27 H27 119.4
C7 C28 H281 109.5
C7 C28 H282 109.5
H281 C28 H282 109.5
C7 C28 H283 109.5
H281 C28 H283 109.5
H282 C28 H283 109.5
C5 C29 H291 109.5
C5 C29 H292 109.5
H291 C29 H292 109.5
C5 C29 H293 109.5
H291 C29 H293 109.5
H292 C29 H293 109.5
C17 C30 H301 109.5
C17 C30 H302 109.5
H301 C30 H302 109.5
C17 C30 H303 109.5
H301 C30 H303 109.5
H302 C30 H303 109.5
C15 C31 H311 109.5
C15 C31 H312 109.5
H311 C31 H312 109.5
C15 C31 H313 109.5
H311 C31 H313 109.5
H312 C31 H313 109.5
C37 C32 C33 110.1(2)
C37 C32 H321 109.6
C33 C32 H321 109.6
C37 C32 H322 109.6
C33 C32 H322 109.6
H321 C32 H322 108.2
C34 C33 C32 111.8(2)
C34 C33 H331 109.3
C32 C33 H331 109.3
C34 C33 H332 109.3
C32 C33 H332 109.3
H331 C33 H332 107.9
N35 C34 C33 110.55(19)
N35 C34 H341 109.5
C33 C34 H341 109.5
N35 C34 H342 109.5
C33 C34 H342 109.5
H341 C34 H342 108.1
C34 N35 C36 112.41(18)
C34 N35 H351 106.7
C36 N35 H351 111.0
C34 N35 H352 105.6
C36 N35 H352 108.8
H351 N35 H352 112.2
C37 C36 N35 110.52(19)
C37 C36 H361 109.5
N35 C36 H361 109.5
C37 C36 H362 109.5
N35 C36 H362 109.5
H361 C36 H362 108.1
C36 C37 C32 111.4(2)
C36 C37 H371 109.3
C32 C37 H371 109.3
C36 C37 H372 109.3
C32 C37 H372 109.3
H371 C37 H372 108.0

loop_
_geom_bond_atom_site_label_1
_geom_bond_atom_site_label_2
_geom_bond_site_symmetry_2
_geom_bond_distance
_geom_bond_publ_flag
O1 C9 . 1.370(2) ?
O1 C2 . 1.373(2) ?
O2 C2 . 1.227(2) ?
C2 C3 . 1.425(2) ?
C3 C4 . 1.378(2) ?
C3 C21 . 1.529(2) ?
O4 C4 . 1.309(2) yes
O4 H4 . 1.14 ?
C4 C10 . 1.464(2) ?
C5 C6 . 1.385(3) ?
C5 C10 . 1.420(2) ?
C5 C29 . 1.510(3) ?
C6 C7 . 1.392(3) ?
C6 H6 . .93 ?
C7 C8 . 1.375(3) ?
C7 C28 . 1.505(3) ?
C8 C9 . 1.390(3) ?
C8 H8 . .93 ?
C9 C10 . 1.395(2) ?
O11 C12 . 1.369(2) ?
O11 C19 . 1.379(2) ?
O12 C12 . 1.243(2) ?
C12 C13 . 1.410(2) ?
C13 C14 . 1.392(2) ?
C13 C21 . 1.520(2) ?
O14 C14 . 1.283(2) yes
O14 H4 . 1.30 ?
C14 C20 . 1.469(3) ?
C15 C16 . 1.377(3) ?
C15 C20 . 1.419(3) ?
C15 C31 . 1.513(3) ?
C16 C17 . 1.394(3) ?
C16 H16 . .93 ?
C17 C18 . 1.378(3) ?
C17 C30 . 1.506(3) ?
C18 C19 . 1.382(3) ?
C18 H18 . .93 ?
C19 C20 . 1.392(2) ?
C21 C22 . 1.534(3) ?
C21 H21 . .98 ?
C22 C23 . 1.386(3) ?
C22 C27 . 1.387(3) ?
C23 C24 . 1.392(3) ?
C23 H23 . .93 ?
C24 C25 . 1.362(4) ?
C24 H24 . .93 ?
C25 C26 . 1.361(4) ?
C25 H25 . .93 ?
C26 C27 . 1.391(3) ?
C26 H26 . .93 ?
C27 H27 . .93 ?
C28 H281 . .96 ?
C28 H282 . .96 ?
C28 H283 . .96 ?
C29 H291 . .96 ?
C29 H292 . .96 ?
C29 H293 . .96 ?
C30 H301 . .96 ?
C30 H302 . .96 ?
C30 H303 . .96 ?
C31 H311 . .96 ?
C31 H312 . .96 ?
C31 H313 . .96 ?
C32 C37 . 1.505(4) ?
C32 C33 . 1.512(4) ?
C32 H321 . .97 ?
C32 H322 . .97 ?
C33 C34 . 1.505(4) ?
C33 H331 . .97 ?
C33 H332 . .97 ?
C34 N35 . 1.483(3) ?
C34 H341 . .97 ?
C34 H342 . .97 ?
N35 C36 . 1.497(3) ?
N35 H351 . .90 ?
N35 H352 . .90 ?
C36 C37 . 1.486(3) ?
C36 H361 . .97 ?
C36 H362 . .97 ?
C37 H371 . .97 ?
C37 H372 . .97 ?

loop_
_geom_hbond_atom_site_label_D
_geom_hbond_atom_site_label_H
_geom_hbond_atom_site_label_A
_geom_hbond_site_symmetry_A
_geom_hbond_distance_DH
_geom_hbond_distance_HA
_geom_hbond_distance_DA
_geom_hbond_angle_DHA
_geom_hbond_publ_flag
O4 H4 O14 . 1.14 1.30 2.432(2) 169 yes
N35 H351 O2 . .90 1.92 2.765(3) 155 yes
N35 H352 O12 2_576 .90 1.85 2.747(2) 175 yes

loop_
_geom_torsion_atom_site_label_1
_geom_torsion_atom_site_label_2
_geom_torsion_atom_site_label_3
_geom_torsion_atom_site_label_4
_geom_torsion
_geom_torsion_publ_flag
C9 O1 C2 O2 -178.26(16) ?
C9 O1 C2 C3 1.4(2) ?
O2 C2 C3 C4 173.40(18) ?
O1 C2 C3 C4 -6.2(3) ?
O2 C2 C3 C21 -6.9(3) ?
O1 C2 C3 C21 173.53(15) ?
C2 C3 C4 O4 -172.33(16) ?
C21 C3 C4 O4 8.0(3) ?
C2 C3 C4 C10 7.6(3) ?
C21 C3 C4 C10 -172.10(16) ?
C10 C5 C6 C7 -1.4(3) ?
C29 C5 C6 C7 178.1(2) ?
C5 C6 C7 C8 -.2(3) ?
C5 C6 C7 C28 -179.21(19) ?
C6 C7 C8 C9 1.4(3) ?
C28 C7 C8 C9 -179.54(18) ?
C2 O1 C9 C8 -179.32(16) ?
C2 O1 C9 C10 2.0(3) ?
C7 C8 C9 O1 -179.74(17) ?
C7 C8 C9 C10 -1.1(3) ?
O1 C9 C10 C5 178.00(16) ?
C8 C9 C10 C5 -.6(3) ?
O1 C9 C10 C4 -.6(3) ?
C8 C9 C10 C4 -179.19(17) ?
C6 C5 C10 C9 1.8(3) ?
C29 C5 C10 C9 -177.7(2) ?
C6 C5 C10 C4 -179.76(18) ?
C29 C5 C10 C4 .7(3) ?
O4 C4 C10 C9 175.71(16) ?
C3 C4 C10 C9 -4.2(3) ?
O4 C4 C10 C5 -2.8(3) ?
C3 C4 C10 C5 177.31(17) ?
C19 O11 C12 O12 177.77(15) ?
C19 O11 C12 C13 -2.1(2) ?
O12 C12 C13 C14 177.41(17) ?
O11 C12 C13 C14 -2.7(2) ?
O12 C12 C13 C21 -.3(3) ?
O11 C12 C13 C21 179.54(14) ?
C12 C13 C14 O14 -173.59(16) ?
C21 C13 C14 O14 4.0(3) ?
C12 C13 C14 C20 6.1(2) ?
C21 C13 C14 C20 -176.30(15) ?
C20 C15 C16 C17 -.3(3) ?
C31 C15 C16 C17 179.5(2) ?
C15 C16 C17 C18 1.1(3) ?
C15 C16 C17 C30 -179.5(2) ?
C16 C17 C18 C19 -.5(3) ?
C30 C17 C18 C19 -180.0(2) ?
C12 O11 C19 C18 -176.84(16) ?
C12 O11 C19 C20 3.3(2) ?
C17 C18 C19 O11 179.40(17) ?
C17 C18 C19 C20 -.8(3) ?
O11 C19 C20 C15 -178.66(16) ?
C18 C19 C20 C15 1.5(3) ?
O11 C19 C20 C14 .2(2) ?
C18 C19 C20 C14 -179.60(16) ?
C16 C15 C20 C19 -1.0(3) ?
C31 C15 C20 C19 179.30(19) ?
C16 C15 C20 C14 -179.74(17) ?
C31 C15 C20 C14 .5(3) ?
O14 C14 C20 C19 174.88(16) ?
C13 C14 C20 C19 -4.8(2) ?
O14 C14 C20 C15 -6.4(3) ?
C13 C14 C20 C15 173.93(17) ?
C14 C13 C21 C3 61.5(2) ?
C12 C13 C21 C3 -120.79(17) ?
C14 C13 C21 C22 -72.9(2) ?
C12 C13 C21 C22 104.79(17) ?
C4 C3 C21 C13 -88.7(2) ?
C2 C3 C21 C13 91.61(18) ?
C4 C3 C21 C22 46.2(2) ?
C2 C3 C21 C22 -133.53(17) ?
C13 C21 C22 C23 3.9(2) ?
C3 C21 C22 C23 -131.28(18) ?
C13 C21 C22 C27 -170.42(16) ?
C3 C21 C22 C27 54.4(2) ?
C27 C22 C23 C24 .1(3) ?
C21 C22 C23 C24 -174.19(19) ?
C22 C23 C24 C25 .6(4) ?
C23 C24 C25 C26 -1.0(4) ?
C24 C25 C26 C27 .6(4) ?
C23 C22 C27 C26 -.6(3) ?
C21 C22 C27 C26 174.06(19) ?
C25 C26 C27 C22 .2(4) ?
C37 C32 C33 C34 55.0(3) yes
C32 C33 C34 N35 -54.5(3) yes
C33 C34 N35 C36 55.1(3) yes
C34 N35 C36 C37 -56.5(3) yes
N35 C36 C37 C32 56.7(3) yes
C33 C32 C37 C36 -56.2(3) yes
